data_7249764
loop_
_publ_author_name
'Hayami, Shinya'
'Kim, Yang'
'Harrowfield, Jack'
'Thu\'ery, Pierre'
'Lee, Young Hoon'
'Atoini, Youssef'
'Kusumoto, Sotaro'

_publ_section_title
;
 Mixed-ligand uranyl ion complexes with two flexible, pyridinium-based
 dicarboxylate zwitterions and simple anionic dicarboxylates&#x2020;
;
_journal_name_full CrystEngComm
_journal_paper_doi 10.1039/D4CE01270D
_journal_year 2025
_chemical_formula_sum 'C38 H38 N2 O18 U2'
_chemical_formula_weight 1286.76
_space_group_crystal_system triclinic
_space_group_IT_number 2
_space_group_name_Hall '-P 1'
_space_group_name_H-M_alt 'P -1'
_atom_sites_solution_hydrogens mixed
_audit_update_record
;
2024-12-09 deposited with the CCDC.	2025-01-12 downloaded from the CCDC.
;
_cell_angle_alpha 100.8155(12)
_cell_angle_beta 91.1157(13)
_cell_angle_gamma 111.4308(12)
_cell_formula_units_Z 1
_cell_length_a 8.1663(3)
_cell_length_b 10.5584(3)
_cell_length_c 12.5335(4)
_cell_measurement_reflns_used 9607
_cell_measurement_temperature 100(2)
_cell_measurement_theta_max 33.2179
_cell_measurement_theta_min 2.9547
_cell_volume 983.50(6)
_computing_cell_refinement 'SAINT V8.40B (Bruker AXS LLC, 2019)'
_computing_data_collection 'Bruker Instrument Service v8.5.1.2 Release'
_computing_data_reduction 'SAINT V8.40B (Bruker AXS LLC, 2019)'
_computing_molecular_graphics 'shelXle (C.B. Huebschle, rev 1365)'
_computing_structure_refinement 'SHELXL-2019/1 (Sheldrick, 2019)'
_computing_structure_solution 'XT, VERSION 2018/2'
_diffrn_ambient_temperature 100(2)
_diffrn_detector_area_resol_mean 7.41
_diffrn_detector_type 'Bruker PHOTON III area detector'
_diffrn_measured_fraction_theta_full 0.996
_diffrn_measured_fraction_theta_max 0.996
_diffrn_measurement_device 'Kappa diffractometer'
_diffrn_measurement_device_type 'Bruker D8 Quest'
_diffrn_measurement_method '\f and \w scans'
_diffrn_radiation_monochromator 'multilayer mirror optics'
_diffrn_radiation_type MoK\a
_diffrn_radiation_wavelength 0.71073
_diffrn_reflns_av_R_equivalents 0.0454
_diffrn_reflns_av_unetI/netI 0.0246
_diffrn_reflns_limit_h_max 11
_diffrn_reflns_limit_h_min -11
_diffrn_reflns_limit_k_max 15
_diffrn_reflns_limit_k_min -15
_diffrn_reflns_limit_l_max 17
_diffrn_reflns_limit_l_min -17
_diffrn_reflns_number 47714
_diffrn_reflns_theta_full 30.51
_diffrn_reflns_theta_max 30.51
_diffrn_reflns_theta_min 2.96
_diffrn_source 'microfocus sealed X-ray tube'
_diffrn_source_current 1.4
_diffrn_source_type 'Incoatec I\ms 70 W'
_diffrn_source_voltage 50
_exptl_absorpt_coefficient_mu 8.306
_exptl_absorpt_correction_T_max 0.75
_exptl_absorpt_correction_T_min 0.54
_exptl_absorpt_correction_type multi-scan
_exptl_absorpt_process_details
;
Krause, L., Herbst-Irmer, R., Sheldrick, G. M., Stalke, D. (2015).
"Comparison of silver and molybdenum microfocus X-ray sources for
single-crystal structure determination"
J. Appl. Cryst. 48, 3-10.
doi:10.1107/S1600576714022985
;
_exptl_crystal_colour 'translucent light yellow'
_exptl_crystal_density_diffrn 2.173
_exptl_crystal_density_method 'not measured'
_exptl_crystal_description irregular
_exptl_crystal_F_000 608
_exptl_crystal_size_max 0.116
_exptl_crystal_size_mid 0.060
_exptl_crystal_size_min 0.044
_refine_diff_density_max 1.753
_refine_diff_density_min -1.160
_refine_ls_extinction_method none
_refine_ls_goodness_of_fit_ref 1.058
_refine_ls_hydrogen_treatment mixed
_refine_ls_matrix_type full
_refine_ls_number_parameters 277
_refine_ls_number_reflns 5986
_refine_ls_number_restraints 3
_refine_ls_restrained_S_all 1.058
_refine_ls_R_factor_all 0.0229
_refine_ls_R_factor_gt 0.0202
_refine_ls_shift/su_max 0.002
_refine_ls_shift/su_mean 0.000
_refine_ls_structure_factor_coef Fsqd
_refine_ls_weighting_details 'w=1/[\s^2^(Fo^2^)+(0.0288P)^2^+1.0468P] where P=(Fo^2^+2Fc^2^)/3'
_refine_ls_weighting_scheme calc
_refine_ls_wR_factor_gt 0.0506
_refine_ls_wR_factor_ref 0.0522
_reflns_number_gt 5596
_reflns_number_total 5986
_reflns_threshold_expression 'I > 2\s(I)'
_cod_data_source_file d4ce01270d1.cif
_cod_data_source_block 1
_cod_depositor_comments
;
The following automatic conversions were performed:

data item '_exptl_absorpt_correction_type' value 'Multi-Scan' was
changed to 'multi-scan' in accordance with the
/home/data/users/saulius/crontab/automatic-downloads/rss-feeds/RSC/lib/dictionaries/cif_core.dic
dictionary named 'cif_core.dic' version 2.4.2 last updated on
2011-04-26.

Automatic conversion script
Id: cif_fix_values 8170 2020-07-09 18:12:32Z antanas 
;
_cod_database_code 7249764

loop_
_space_group_symop_operation_xyz
'x, y, z'
'-x, -y, -z'

loop_
_atom_site_type_symbol
_atom_site_label
_atom_site_fract_x
_atom_site_fract_y
_atom_site_fract_z
_atom_site_U_iso_or_equiv
_atom_site_adp_type
_atom_site_calc_flag
_atom_site_refinement_flags_adp
_atom_site_refinement_flags_occupancy
_atom_site_refinement_flags_posn
_atom_site_occupancy
_atom_site_disorder_assembly
_atom_site_disorder_group
U U1 -0.02129(2) 0.63634(2) 0.72444(2) 0.01423(3) Uani d . . . 1 . .
O O1 -0.0186(3) 0.7818(2) 0.82354(17) 0.0211(4) Uani d . . . 1 . .
O O2 -0.0262(3) 0.4889(2) 0.62776(17) 0.0208(4) Uani d . . . 1 . .
O O3 0.2648(3) 0.6679(2) 0.81470(17) 0.0219(4) Uani d . . . 1 . .
O O4 0.0297(3) 0.5154(2) 0.86347(17) 0.0220(4) Uani d . . . 1 . .
O O5 0.7021(3) 0.4848(2) 0.78404(17) 0.0204(4) Uani d . . . 1 . .
O O6 0.6766(3) 0.5997(2) 0.66020(18) 0.0231(4) Uani d . . . 1 . .
O O7 -0.0284(3) 0.7678(2) 0.57787(17) 0.0198(4) Uani d . . . 1 . .
O O8 0.2316(3) 0.7766(2) 0.63614(16) 0.0204(4) Uani d . . . 1 . .
O O9 0.5406(3) 0.7569(3) 0.5401(2) 0.0346(5) Uani d . . D 1 . .
H H9A 0.576(5) 0.706(4) 0.570(3) 0.052000 Uiso d U . D 1 . .
H H9B 0.448(4) 0.757(5) 0.568(3) 0.052000 Uiso d U . D 1 . .
N N1 0.1630(3) 0.8910(2) 0.28817(18) 0.0161(4) Uani d . . . 1 . .
C C1 0.2844(3) 0.3687(3) 0.8776(2) 0.0162(4) Uani d . . . 1 . .
C C2 0.3363(3) 0.3299(3) 0.7743(2) 0.0180(5) Uani d . . . 1 . .
C C3 0.3180(4) 0.1917(3) 0.7383(2) 0.0232(5) Uani d . . . 1 . .
H H3 0.355648 0.164734 0.669438 0.028000 Uiso calc U . R 1 . .
C C4 0.2461(4) 0.0925(3) 0.8009(3) 0.0255(6) Uani d . . . 1 . .
H H4 0.236705 -0.000747 0.775412 0.031000 Uiso calc U . R 1 . .
C C5 0.1882(4) 0.1301(3) 0.9004(3) 0.0240(6) Uani d . . . 1 . .
H H5 0.135335 0.062191 0.942468 0.029000 Uiso calc U . R 1 . .
C C6 0.2079(4) 0.2681(3) 0.9389(2) 0.0198(5) Uani d . . . 1 . .
H H6 0.168689 0.293883 1.007465 0.024000 Uiso calc U . R 1 . .
C C7 0.3125(4) 0.5193(3) 0.9259(2) 0.0208(5) Uani d . . . 1 . .
H H7A 0.287124 0.527859 1.003316 0.025000 Uiso calc U . R 1 . .
H H7B 0.437781 0.578797 0.923788 0.025000 Uiso calc U . R 1 . .
C C8 0.1961(4) 0.5705(3) 0.8653(2) 0.0191(5) Uani d . . . 1 . .
C C9 0.4096(4) 0.4299(3) 0.6998(2) 0.0213(5) Uani d . . . 1 . .
H H9C 0.378084 0.377110 0.623398 0.026000 Uiso calc U . R 1 . .
H H9D 0.351031 0.497926 0.709942 0.026000 Uiso calc U . R 1 . .
C C10 0.6057(4) 0.5085(3) 0.7165(2) 0.0180(5) Uani d . . . 1 . .
C C11 0.2115(4) 0.8002(3) 0.2177(2) 0.0231(5) Uani d . . . 1 . .
H H11 0.176674 0.706451 0.225655 0.028000 Uiso calc U . R 1 . .
C C12 0.3113(4) 0.8431(3) 0.1347(2) 0.0249(6) Uani d . . . 1 . .
H H12 0.347114 0.779618 0.086143 0.030000 Uiso calc U . R 1 . .
C C13 0.3599(3) 0.9808(3) 0.1217(2) 0.0191(5) Uani d . . . 1 . .
C C14 0.3027(4) 1.0690(3) 0.1938(3) 0.0248(6) Uani d . . . 1 . .
H H14 0.331999 1.162518 0.186461 0.030000 Uiso calc U . R 1 . .
C C15 0.2042(4) 1.0221(3) 0.2754(2) 0.0229(5) Uani d . . . 1 . .
H H15 0.164510 1.083151 0.323799 0.028000 Uiso calc U . R 1 . .
C C16 0.0759(3) 0.8434(3) 0.3839(2) 0.0201(5) Uani d . . . 1 . .
H H16A -0.004880 0.744626 0.362199 0.024000 Uiso calc U . R 1 . .
H H16B 0.005247 0.899194 0.411588 0.024000 Uiso calc U . R 1 . .
C C17 0.2146(3) 0.8594(3) 0.4722(2) 0.0187(5) Uani d . . . 1 . .
H H17A 0.293343 0.812378 0.441347 0.022000 Uiso calc U . R 1 . .
H H17B 0.287454 0.959400 0.498398 0.022000 Uiso calc U . R 1 . .
C C18 0.1339(3) 0.7986(3) 0.5674(2) 0.0168(5) Uani d . . . 1 . .
C C19 0.4711(4) 1.0376(3) 0.0382(2) 0.0198(5) Uani d . . . 1 . .
H H19 0.503899 1.133770 0.038693 0.024000 Uiso calc U . R 1 . .

loop_
_atom_site_aniso_label
_atom_site_aniso_U_11
_atom_site_aniso_U_22
_atom_site_aniso_U_33
_atom_site_aniso_U_12
_atom_site_aniso_U_13
_atom_site_aniso_U_23
U1 0.01637(5) 0.01461(5) 0.01525(5) 0.00726(3) 0.00546(3) 0.00812(3)
O1 0.0288(10) 0.0166(9) 0.0209(9) 0.0100(8) 0.0109(8) 0.0074(7)
O2 0.0243(10) 0.0189(9) 0.0213(9) 0.0110(8) 0.0040(7) 0.0029(7)
O3 0.0209(9) 0.0202(9) 0.0248(10) 0.0049(7) -0.0014(8) 0.0114(8)
O4 0.0219(9) 0.0226(10) 0.0234(10) 0.0070(8) 0.0007(8) 0.0122(8)
O5 0.0167(8) 0.0227(10) 0.0244(10) 0.0060(7) 0.0048(7) 0.0138(8)
O6 0.0183(9) 0.0298(11) 0.0286(11) 0.0107(8) 0.0079(8) 0.0199(9)
O7 0.0176(9) 0.0260(10) 0.0223(9) 0.0106(7) 0.0089(7) 0.0146(8)
O8 0.0195(9) 0.0270(10) 0.0187(9) 0.0091(8) 0.0056(7) 0.0134(8)
O9 0.0335(12) 0.0550(16) 0.0319(12) 0.0292(12) 0.0124(10) 0.0221(12)
N1 0.0150(9) 0.0203(10) 0.0141(9) 0.0059(8) 0.0022(7) 0.0077(8)
C1 0.0147(10) 0.0193(11) 0.0154(11) 0.0052(9) -0.0012(8) 0.0080(9)
C2 0.0137(10) 0.0219(12) 0.0177(11) 0.0043(9) 0.0004(9) 0.0077(10)
C3 0.0220(13) 0.0264(14) 0.0210(13) 0.0094(11) 0.0020(10) 0.0041(11)
C4 0.0229(13) 0.0202(13) 0.0320(15) 0.0067(10) -0.0014(11) 0.0053(11)
C5 0.0186(12) 0.0215(13) 0.0330(15) 0.0043(10) 0.0012(11) 0.0152(12)
C6 0.0196(12) 0.0248(13) 0.0172(12) 0.0074(10) 0.0022(9) 0.0114(10)
C7 0.0243(13) 0.0195(12) 0.0176(12) 0.0067(10) -0.0036(10) 0.0057(10)
C8 0.0239(12) 0.0167(11) 0.0158(11) 0.0063(10) -0.0014(9) 0.0040(9)
C9 0.0187(12) 0.0272(13) 0.0185(12) 0.0062(10) 0.0033(9) 0.0108(10)
C10 0.0201(12) 0.0182(12) 0.0194(12) 0.0092(9) 0.0068(9) 0.0077(10)
C11 0.0331(15) 0.0158(12) 0.0198(13) 0.0072(10) 0.0054(11) 0.0059(10)
C12 0.0359(15) 0.0222(13) 0.0194(13) 0.0135(12) 0.0096(11) 0.0052(10)
C13 0.0171(11) 0.0270(13) 0.0151(11) 0.0079(10) 0.0029(9) 0.0096(10)
C14 0.0314(15) 0.0196(13) 0.0275(14) 0.0103(11) 0.0093(12) 0.0125(11)
C15 0.0328(15) 0.0189(12) 0.0226(13) 0.0143(11) 0.0083(11) 0.0072(10)
C16 0.0153(11) 0.0324(14) 0.0157(11) 0.0070(10) 0.0064(9) 0.0160(11)
C17 0.0154(11) 0.0265(13) 0.0161(11) 0.0070(9) 0.0041(9) 0.0105(10)
C18 0.0178(11) 0.0190(11) 0.0165(11) 0.0086(9) 0.0053(9) 0.0068(9)
C19 0.0227(12) 0.0188(12) 0.0193(12) 0.0073(10) 0.0048(10) 0.0079(10)

loop_
_atom_type_symbol
_atom_type_description
_atom_type_scat_dispersion_real
_atom_type_scat_dispersion_imag
_atom_type_scat_source
C C 0.0033 0.0016 'International Tables Vol C Tables 4.2.6.8 and 6.1.1.4'
H H 0.0000 0.0000 'International Tables Vol C Tables 4.2.6.8 and 6.1.1.4'
N N 0.0061 0.0033 'International Tables Vol C Tables 4.2.6.8 and 6.1.1.4'
O O 0.0106 0.0060 'International Tables Vol C Tables 4.2.6.8 and 6.1.1.4'
U U -9.6767 9.6646 'International Tables Vol C Tables 4.2.6.8 and 6.1.1.4'

loop_
_geom_angle_atom_site_label_1
_geom_angle_atom_site_label_2
_geom_angle_atom_site_label_3
_geom_angle_site_symmetry_1
_geom_angle_site_symmetry_3
_geom_angle
_geom_angle_publ_flag
O2 U1 O1 . . 178.69(8) ?
O2 U1 O6 . 1_455 91.51(9) ?
O1 U1 O6 . 1_455 88.39(9) ?
O2 U1 O4 . . 85.94(8) ?
O1 U1 O4 . . 92.98(8) ?
O6 U1 O4 1_455 . 119.98(7) ?
O2 U1 O3 . . 92.47(9) ?
O1 U1 O3 . . 87.46(9) ?
O6 U1 O3 1_455 . 171.59(7) ?
O4 U1 O3 . . 53.00(7) ?
O2 U1 O5 . 1_455 87.77(9) ?
O1 U1 O5 . 1_455 91.13(8) ?
O6 U1 O5 1_455 1_455 52.94(6) ?
O4 U1 O5 . 1_455 67.04(7) ?
O3 U1 O5 . 1_455 119.82(7) ?
O2 U1 O8 . . 87.27(8) ?
O1 U1 O8 . . 93.91(8) ?
O6 U1 O8 1_455 . 119.90(6) ?
O4 U1 O8 . . 119.84(7) ?
O3 U1 O8 . . 67.72(7) ?
O5 U1 O8 1_455 . 171.17(7) ?
O2 U1 O7 . . 92.18(8) ?
O1 U1 O7 . . 88.99(8) ?
O6 U1 O7 1_455 . 67.89(6) ?
O4 U1 O7 . . 171.91(6) ?
O3 U1 O7 . . 119.32(6) ?
O5 U1 O7 1_455 . 120.80(6) ?
O8 U1 O7 . . 52.15(6) ?
C8 O3 U1 . . 93.15(16) ?
C8 O4 U1 . . 93.29(16) ?
C10 O5 U1 . 1_655 93.28(16) ?
C10 O6 U1 . 1_655 93.92(16) ?
C18 O7 U1 . . 92.62(15) ?
C18 O8 U1 . . 93.86(15) ?
H9A O9 H9B . . 106.3(16) ?
C15 N1 C11 . . 120.7(2) ?
C15 N1 C16 . . 121.6(2) ?
C11 N1 C16 . . 117.5(2) ?
C6 C1 C2 . . 119.8(3) ?
C6 C1 C7 . . 118.7(2) ?
C2 C1 C7 . . 121.5(2) ?
C3 C2 C1 . . 118.4(2) ?
C3 C2 C9 . . 118.2(3) ?
C1 C2 C9 . . 123.3(3) ?
C4 C3 C2 . . 121.5(3) ?
C4 C3 H3 . . 119.200000 ?
C2 C3 H3 . . 119.200000 ?
C5 C4 C3 . . 119.7(3) ?
C5 C4 H4 . . 120.200000 ?
C3 C4 H4 . . 120.200000 ?
C4 C5 C6 . . 119.7(3) ?
C4 C5 H5 . . 120.100000 ?
C6 C5 H5 . . 120.100000 ?
C5 C6 C1 . . 120.7(3) ?
C5 C6 H6 . . 119.600000 ?
C1 C6 H6 . . 119.600000 ?
C8 C7 C1 . . 112.2(2) ?
C8 C7 H7A . . 109.200000 ?
C1 C7 H7A . . 109.200000 ?
C8 C7 H7B . . 109.200000 ?
C1 C7 H7B . . 109.200000 ?
H7A C7 H7B . . 107.900000 ?
O4 C8 O3 . . 119.8(2) ?
O4 C8 C7 . . 120.2(2) ?
O3 C8 C7 . . 120.0(3) ?
O4 C8 U1 . . 60.18(14) ?
O3 C8 U1 . . 60.20(14) ?
C7 C8 U1 . . 171.46(19) ?
C10 C9 C2 . . 115.4(2) ?
C10 C9 H9C . . 108.400000 ?
C2 C9 H9C . . 108.400000 ?
C10 C9 H9D . . 108.400000 ?
C2 C9 H9D . . 108.400000 ?
H9C C9 H9D . . 107.500000 ?
O5 C10 O6 . . 119.4(2) ?
O5 C10 C9 . . 121.4(2) ?
O6 C10 C9 . . 119.2(2) ?
O5 C10 U1 . 1_655 60.32(14) ?
O6 C10 U1 . 1_655 59.43(14) ?
C9 C10 U1 . 1_655 173.2(2) ?
N1 C11 C12 . . 120.2(3) ?
N1 C11 H11 . . 119.900000 ?
C12 C11 H11 . . 119.900000 ?
C11 C12 C13 . . 119.9(3) ?
C11 C12 H12 . . 120.100000 ?
C13 C12 H12 . . 120.100000 ?
C14 C13 C12 . . 117.9(2) ?
C14 C13 C19 . . 118.3(3) ?
C12 C13 C19 . . 123.9(3) ?
C15 C14 C13 . . 120.3(3) ?
C15 C14 H14 . . 119.800000 ?
C13 C14 H14 . . 119.800000 ?
N1 C15 C14 . . 120.9(3) ?
N1 C15 H15 . . 119.500000 ?
C14 C15 H15 . . 119.500000 ?
N1 C16 C17 . . 109.5(2) ?
N1 C16 H16A . . 109.800000 ?
C17 C16 H16A . . 109.800000 ?
N1 C16 H16B . . 109.800000 ?
C17 C16 H16B . . 109.800000 ?
H16A C16 H16B . . 108.200000 ?
C18 C17 C16 . . 112.1(2) ?
C18 C17 H17A . . 109.200000 ?
C16 C17 H17A . . 109.200000 ?
C18 C17 H17B . . 109.200000 ?
C16 C17 H17B . . 109.200000 ?
H17A C17 H17B . . 107.900000 ?
O7 C18 O8 . . 120.3(2) ?
O7 C18 C17 . . 120.7(2) ?
O8 C18 C17 . . 119.0(2) ?
O7 C18 U1 . . 61.29(13) ?
O8 C18 U1 . . 59.84(13) ?
C17 C18 U1 . . 169.55(19) ?
C19 C19 C13 2_675 . 124.0(3) ?
C19 C19 H19 2_675 . 118.000000 ?
C13 C19 H19 . . 118.000000 ?

loop_
_geom_bond_atom_site_label_1
_geom_bond_atom_site_label_2
_geom_bond_site_symmetry_2
_geom_bond_distance
_geom_bond_publ_flag
U1 O2 . 1.772(2) ?
U1 O1 . 1.778(2) ?
U1 O6 1_455 2.448(2) ?
U1 O4 . 2.457(2) ?
U1 O3 . 2.457(2) ?
U1 O5 1_455 2.4683(19) ?
U1 O8 . 2.4803(19) ?
U1 O7 . 2.5131(19) ?
O3 C8 . 1.270(3) ?
O4 C8 . 1.265(3) ?
O5 C10 . 1.263(3) ?
O6 C10 . 1.275(3) ?
O7 C18 . 1.260(3) ?
O8 C18 . 1.271(3) ?
O9 H9A . 0.840(10) ?
O9 H9B . 0.841(10) ?
N1 C15 . 1.341(3) ?
N1 C11 . 1.353(4) ?
N1 C16 . 1.482(3) ?
C1 C6 . 1.396(4) ?
C1 C2 . 1.405(4) ?
C1 C7 . 1.522(4) ?
C2 C3 . 1.395(4) ?
C2 C9 . 1.508(4) ?
C3 C4 . 1.391(4) ?
C3 H3 . 0.950000 ?
C4 C5 . 1.382(5) ?
C4 H4 . 0.950000 ?
C5 C6 . 1.394(4) ?
C5 H5 . 0.950000 ?
C6 H6 . 0.950000 ?
C7 C8 . 1.508(4) ?
C7 H7A . 0.990000 ?
C7 H7B . 0.990000 ?
C9 C10 . 1.499(4) ?
C9 H9C . 0.990000 ?
C9 H9D . 0.990000 ?
C11 C12 . 1.376(4) ?
C11 H11 . 0.950000 ?
C12 C13 . 1.403(4) ?
C12 H12 . 0.950000 ?
C13 C14 . 1.386(4) ?
C13 C19 . 1.467(4) ?
C14 C15 . 1.368(4) ?
C14 H14 . 0.950000 ?
C15 H15 . 0.950000 ?
C16 C17 . 1.510(4) ?
C16 H16A . 0.990000 ?
C16 H16B . 0.990000 ?
C17 C18 . 1.509(4) ?
C17 H17A . 0.990000 ?
C17 H17B . 0.990000 ?
C19 C19 2_675 1.333(6) ?
C19 H19 . 0.950000 ?

loop_
_geom_hbond_atom_site_label_D
_geom_hbond_atom_site_label_H
_geom_hbond_atom_site_label_A
_geom_hbond_site_symmetry_A
_geom_hbond_distance_DH
_geom_hbond_distance_HA
_geom_hbond_distance_DA
_geom_hbond_angle_DHA
_geom_hbond_publ_flag
O9 H9A O6 . 0.840(10) 2.075(12) 2.910(3) 173.(5) ?
O9 H9B O8 . 0.841(10) 2.037(11) 2.876(3) 175.(4) ?
C9 H9C O9 2_666 0.990000 2.510000 3.392(4) 148.500000 ?
C9 H9D O3 . 0.990000 2.350000 3.266(4) 153.700000 ?
C11 H11 O4 2_566 0.950000 2.370000 3.142(4) 137.700000 ?
C11 H11 O5 2_666 0.950000 2.540000 3.329(4) 140.700000 ?
C15 H15 O7 2_576 0.950000 2.420000 3.356(3) 170.600000 ?
C16 H16A O2 2_566 0.990000 2.590000 3.355(4) 133.700000 ?

loop_
_geom_torsion_atom_site_label_1
_geom_torsion_atom_site_label_2
_geom_torsion_atom_site_label_3
_geom_torsion_atom_site_label_4
_geom_torsion_site_symmetry_1
_geom_torsion_site_symmetry_2
_geom_torsion_site_symmetry_3
_geom_torsion_site_symmetry_4
_geom_torsion
_geom_torsion_publ_flag
C6 C1 C2 C3 . . . . -3.4(4) ?
C7 C1 C2 C3 . . . . 175.5(2) ?
C6 C1 C2 C9 . . . . 176.1(2) ?
C7 C1 C2 C9 . . . . -4.9(4) ?
C1 C2 C3 C4 . . . . 1.7(4) ?
C9 C2 C3 C4 . . . . -177.9(3) ?
C2 C3 C4 C5 . . . . 1.1(4) ?
C3 C4 C5 C6 . . . . -2.1(4) ?
C4 C5 C6 C1 . . . . 0.4(4) ?
C2 C1 C6 C5 . . . . 2.4(4) ?
C7 C1 C6 C5 . . . . -176.6(2) ?
C6 C1 C7 C8 . . . . -112.4(3) ?
C2 C1 C7 C8 . . . . 68.7(3) ?
U1 O4 C8 O3 . . . . 9.0(3) ?
U1 O4 C8 C7 . . . . -170.1(2) ?
U1 O3 C8 O4 . . . . -9.0(3) ?
U1 O3 C8 C7 . . . . 170.1(2) ?
C1 C7 C8 O4 . . . . 63.4(3) ?
C1 C7 C8 O3 . . . . -115.7(3) ?
C3 C2 C9 C10 . . . . -92.7(3) ?
C1 C2 C9 C10 . . . . 87.8(3) ?
U1 O5 C10 O6 1_655 . . . -6.7(3) ?
U1 O5 C10 C9 1_655 . . . 172.3(2) ?
U1 O6 C10 O5 1_655 . . . 6.8(3) ?
U1 O6 C10 C9 1_655 . . . -172.3(2) ?
C2 C9 C10 O5 . . . . 4.2(4) ?
C2 C9 C10 O6 . . . . -176.7(3) ?
C15 N1 C11 C12 . . . . 3.0(4) ?
C16 N1 C11 C12 . . . . -172.3(3) ?
N1 C11 C12 C13 . . . . -1.2(5) ?
C11 C12 C13 C14 . . . . -0.7(4) ?
C11 C12 C13 C19 . . . . 177.7(3) ?
C12 C13 C14 C15 . . . . 0.9(4) ?
C19 C13 C14 C15 . . . . -177.6(3) ?
C11 N1 C15 C14 . . . . -2.8(4) ?
C16 N1 C15 C14 . . . . 172.3(3) ?
C13 C14 C15 N1 . . . . 0.8(5) ?
C15 N1 C16 C17 . . . . -93.1(3) ?
C11 N1 C16 C17 . . . . 82.1(3) ?
N1 C16 C17 C18 . . . . -174.0(2) ?
U1 O7 C18 O8 . . . . -10.6(3) ?
U1 O7 C18 C17 . . . . 168.2(2) ?
U1 O8 C18 O7 . . . . 10.8(3) ?
U1 O8 C18 C17 . . . . -168.1(2) ?
C16 C17 C18 O7 . . . . -14.1(4) ?
C16 C17 C18 O8 . . . . 164.7(3) ?
C16 C17 C18 U1 . . . . 84.0(10) ?
C14 C13 C19 C19 . . . 2_675 -177.4(4) ?
C12 C13 C19 C19 . . . 2_675 4.2(5) ?
